data_1508652
loop_
_publ_author_name
'Das, Debjit'
'Pratihar, Sanjay'
'Roy, Sujit'

_publ_section_title
;
 Heterobimetallic Pd-Sn catalysis: a Suzuki, tandem ring-closing sequence
 toward indeno[2,1-b]thiophenes and indeno[2,1-b]indoles
;
_journal_coden_ASTM ORLEF7
_journal_issue 18
_journal_name_full 'Organic Letters'
_journal_page_first 4870
_journal_page_last 4873
_journal_paper_doi 10.1021/ol3021995
_journal_volume 14
_journal_year 2012
_chemical_formula_sum 'C36 H30 Cl4 P2 Pd Sn'
_chemical_formula_weight 891.43
_space_group_IT_number 14
_symmetry_cell_setting monoclinic
_symmetry_space_group_name_Hall '-P 2ybc'
_symmetry_space_group_name_H-M 'P 1 21/c 1'
_atom_sites_solution_hydrogens geom
_atom_sites_solution_primary direct
_atom_sites_solution_secondary difmap
_audit_creation_method SHELXL-97
_cell_angle_alpha 90.00
_cell_angle_beta 119.854(4)
_cell_angle_gamma 90.00
_cell_formula_units_Z 4
_cell_length_a 12.9195(7)
_cell_length_b 16.8233(9)
_cell_length_c 18.7031(11)
_cell_measurement_temperature 293(2)
_cell_measurement_theta_max 24.72
_cell_measurement_theta_min 1.74
_cell_volume 3525.6(4)
_computing_structure_refinement 'SHELXL-97 (Sheldrick, 1997)'
_computing_structure_solution 'SHELXS-97 (Sheldrick, 1990)'
_diffrn_ambient_temperature 293(2)
_diffrn_measured_fraction_theta_full 0.989
_diffrn_measured_fraction_theta_max 0.989
_diffrn_radiation_monochromator graphite
_diffrn_radiation_source 'fine-focus sealed tube'
_diffrn_radiation_type MoK\a
_diffrn_radiation_wavelength 0.71073
_diffrn_reflns_av_R_equivalents 0.0759
_diffrn_reflns_av_sigmaI/netI 0.0449
_diffrn_reflns_limit_h_max 15
_diffrn_reflns_limit_h_min -14
_diffrn_reflns_limit_k_max 19
_diffrn_reflns_limit_k_min -19
_diffrn_reflns_limit_l_max 19
_diffrn_reflns_limit_l_min -21
_diffrn_reflns_number 37524
_diffrn_reflns_theta_full 24.52
_diffrn_reflns_theta_max 24.52
_diffrn_reflns_theta_min 1.74
_exptl_absorpt_coefficient_mu 1.638
_exptl_absorpt_correction_type none
_exptl_crystal_colour colorless
_exptl_crystal_density_diffrn 1.679
_exptl_crystal_density_method 'not measured'
_exptl_crystal_F_000 1760
_exptl_crystal_size_max 0.4
_exptl_crystal_size_mid 0.3
_exptl_crystal_size_min 0.2
_refine_diff_density_max 1.679
_refine_diff_density_min -1.039
_refine_diff_density_rms 0.134
_refine_ls_extinction_method none
_refine_ls_goodness_of_fit_ref 1.327
_refine_ls_hydrogen_treatment constr
_refine_ls_matrix_type full
_refine_ls_number_parameters 397
_refine_ls_number_reflns 5817
_refine_ls_number_restraints 0
_refine_ls_restrained_S_all 1.327
_refine_ls_R_factor_all 0.0845
_refine_ls_R_factor_gt 0.0565
_refine_ls_shift/su_max 0.001
_refine_ls_shift/su_mean 0.000
_refine_ls_structure_factor_coef Fsqd
_refine_ls_weighting_details 'calc w=1/[\s^2^(Fo^2^)+(0.1000P)^2^+0.0000P] where P=(Fo^2^+2Fc^2^)/3'
_refine_ls_weighting_scheme calc
_refine_ls_wR_factor_gt 0.1675
_refine_ls_wR_factor_ref 0.1934
_reflns_number_gt 4304
_reflns_number_total 5817
_reflns_threshold_expression >2sigma(I)
_cod_data_source_file ol3021995_si_004.cif
_cod_data_source_block nag
_cod_depositor_comments
;

2017-03-17
Z value and formula fixed to values more according to usual
chemical conventions.                 miguel

 Updated bibliographic information.

 Antanas Vaitkus,
 2019-09-20
;
_cod_original_cell_volume 3525.6(3)
_cod_original_sg_symbol_H-M P21/c
_cod_original_formula_sum 'C144 H120 Cl16 P8 Pd4 Sn4'
_cod_original_formula_units_Z 1
_cod_original_formula_weight 3565.72
_cod_database_code 1508652

loop_
_symmetry_equiv_pos_as_xyz
'x, y, z'
'-x, y+1/2, -z+1/2'
'-x, -y, -z'
'x, -y-1/2, z-1/2'

loop_
_atom_site_label
_atom_site_type_symbol
_atom_site_fract_x
_atom_site_fract_y
_atom_site_fract_z
_atom_site_U_iso_or_equiv
_atom_site_adp_type
_atom_site_occupancy
_atom_site_symmetry_multiplicity
_atom_site_calc_flag
_atom_site_refinement_flags
Sn2 Sn -0.60075(5) -0.16985(3) -0.42950(4) 0.0422(2) Uani 1 1 d .
Pd2 Pd -0.37552(5) -0.16504(3) -0.32476(3) 0.0296(2) Uani 1 1 d .
Cl1 Cl -0.6959(3) -0.05298(18) -0.4995(2) 0.0971(11) Uani 1 1 d .
Cl2 Cl -0.6999(2) -0.2575(2) -0.5430(2) 0.0956(11) Uani 1 1 d .
Cl3 Cl -0.7173(2) -0.2047(2) -0.36887(18) 0.0889(10) Uani 1 1 d .
Cl6 Cl -0.4537(2) -0.06868(13) -0.27620(14) 0.0556(6) Uani 1 1 d .
P7 P -0.18283(17) -0.15316(11) -0.21029(12) 0.0342(5) Uani 1 1 d .
P8 P -0.33085(17) -0.25882(11) -0.39313(12) 0.0326(5) Uani 1 1 d .
C1 C -0.4015(7) -0.2301(5) -0.5016(5) 0.0391(18) Uani 1 1 d .
C2 C -0.3877(7) -0.3559(4) -0.3870(5) 0.0379(18) Uani 1 1 d .
C3 C -0.1767(7) -0.2789(4) -0.3637(5) 0.0382(18) Uani 1 1 d .
C4 C -0.1229(8) -0.2385(5) -0.4019(5) 0.047(2) Uani 1 1 d .
H4A H -0.1680 -0.2040 -0.4453 0.056 Uiso 1 1 calc R
C5 C -0.1067(7) -0.3300(4) -0.2988(5) 0.044(2) Uani 1 1 d .
H5A H -0.1407 -0.3578 -0.2727 0.053 Uiso 1 1 calc R
C6 C -0.1176(8) -0.0674(5) -0.3062(6) 0.053(2) Uani 1 1 d .
H6A H -0.1986 -0.0553 -0.3356 0.063 Uiso 1 1 calc R
C7 C -0.0753(7) -0.1186(5) -0.2396(5) 0.0367(18) Uani 1 1 d .
C8 C 0.0433(8) -0.1370(6) -0.1995(6) 0.063(3) Uani 1 1 d .
H8A H 0.0739 -0.1716 -0.1548 0.075 Uiso 1 1 calc R
C9 C -0.1709(6) -0.0805(5) -0.1332(5) 0.0378(18) Uani 1 1 d .
C10 C -0.1413(7) -0.2477(4) -0.1544(5) 0.0373(18) Uani 1 1 d .
C25 C 0.0131(9) -0.3399(5) -0.2731(6) 0.059(3) Uani 1 1 d .
H25A H 0.0590 -0.3746 -0.2301 0.071 Uiso 1 1 calc R
C26 C -0.0035(8) -0.2493(6) -0.3755(6) 0.059(3) Uani 1 1 d .
H26A H 0.0317 -0.2230 -0.4017 0.071 Uiso 1 1 calc R
C27 C -0.1529(8) -0.1038(5) -0.0576(5) 0.052(2) Uani 1 1 d .
H27A H -0.1475 -0.1577 -0.0453 0.062 Uiso 1 1 calc R
C28 C -0.4264(8) -0.1510(5) -0.5232(6) 0.050(2) Uani 1 1 d .
H28A H -0.4019 -0.1126 -0.4822 0.060 Uiso 1 1 calc R
C35 C -0.3532(9) -0.4241(5) -0.4108(6) 0.055(2) Uani 1 1 d .
H35A H -0.3025 -0.4202 -0.4326 0.066 Uiso 1 1 calc R
C36 C -0.3927(10) -0.4980(5) -0.4027(6) 0.066(3) Uani 1 1 d .
H36A H -0.3695 -0.5436 -0.4191 0.079 Uiso 1 1 calc R
C37 C -0.4678(10) -0.5028(6) -0.3696(6) 0.072(3) Uani 1 1 d .
H37A H -0.4937 -0.5524 -0.3630 0.087 Uiso 1 1 calc R
C44 C -0.4366(9) -0.2850(5) -0.5639(6) 0.056(2) Uani 1 1 d .
H44A H -0.4185 -0.3384 -0.5506 0.067 Uiso 1 1 calc R
C52 C -0.1798(9) -0.0006(5) -0.1519(6) 0.054(2) Uani 1 1 d .
H52A H -0.1894 0.0163 -0.2022 0.065 Uiso 1 1 calc R
C53 C -0.1742(10) 0.0538(6) -0.0948(7) 0.072(3) Uani 1 1 d .
H53A H -0.1829 0.1076 -0.1081 0.086 Uiso 1 1 calc R
C54 C -0.1564(9) 0.0310(7) -0.0199(7) 0.072(3) Uani 1 1 d .
H54A H -0.1533 0.0687 0.0174 0.086 Uiso 1 1 calc R
C55 C -0.1428(9) -0.0493(6) 0.0004(6) 0.064(3) Uani 1 1 d .
H55A H -0.1271 -0.0658 0.0523 0.077 Uiso 1 1 calc R
C58 C -0.2345(8) -0.2962(6) -0.1668(6) 0.052(2) Uani 1 1 d .
H58A H -0.3122 -0.2802 -0.2035 0.062 Uiso 1 1 calc R
C59 C -0.2163(9) -0.3678(6) -0.1266(6) 0.065(3) Uani 1 1 d .
H59A H -0.2807 -0.3995 -0.1356 0.077 Uiso 1 1 calc R
C60 C -0.1021(9) -0.3916(6) -0.0731(6) 0.060(3) Uani 1 1 d .
H60A H -0.0889 -0.4410 -0.0478 0.073 Uiso 1 1 calc R
C61 C -0.0090(10) -0.3450(6) -0.0568(7) 0.068(3) Uani 1 1 d .
H61A H 0.0680 -0.3609 -0.0184 0.082 Uiso 1 1 calc R
C65 C -0.4632(8) -0.3639(5) -0.3536(5) 0.048(2) Uani 1 1 d .
H65A H -0.4858 -0.3189 -0.3360 0.057 Uiso 1 1 calc R
C80 C -0.5041(10) -0.4369(6) -0.3466(6) 0.069(3) Uani 1 1 d .
H80A H -0.5564 -0.4412 -0.3263 0.083 Uiso 1 1 calc R
C81 C -0.4976(9) -0.2629(6) -0.6454(6) 0.068(3) Uani 1 1 d .
H81A H -0.5209 -0.3011 -0.6865 0.082 Uiso 1 1 calc R
C82 C -0.5245(9) -0.1836(6) -0.6660(6) 0.063(3) Uani 1 1 d .
H82A H -0.5675 -0.1681 -0.7210 0.076 Uiso 1 1 calc R
C83 C -0.4864(8) -0.1285(6) -0.6041(6) 0.057(2) Uani 1 1 d .
H83A H -0.5018 -0.0749 -0.6173 0.069 Uiso 1 1 calc R
C84 C -0.0277(8) -0.2732(6) -0.0970(6) 0.062(3) Uani 1 1 d .
H84A H 0.0374 -0.2412 -0.0853 0.074 Uiso 1 1 calc R
C85 C 0.0636(8) -0.2991(6) -0.3102(7) 0.061(3) Uani 1 1 d .
H85A H 0.1448 -0.3049 -0.2913 0.073 Uiso 1 1 calc R
C86 C -0.0423(8) -0.0342(5) -0.3296(6) 0.057(2) Uani 1 1 d .
H86A H -0.0721 0.0017 -0.3732 0.069 Uiso 1 1 calc R
C87 C 0.0755(9) -0.0532(6) -0.2900(7) 0.068(3) Uani 1 1 d .
H87A H 0.1261 -0.0317 -0.3068 0.082 Uiso 1 1 calc R
C95 C 0.1183(9) -0.1047(6) -0.2246(7) 0.072(3) Uani 1 1 d .
H95A H 0.1989 -0.1181 -0.1969 0.086 Uiso 1 1 calc R

loop_
_atom_site_aniso_label
_atom_site_aniso_U_11
_atom_site_aniso_U_22
_atom_site_aniso_U_33
_atom_site_aniso_U_23
_atom_site_aniso_U_13
_atom_site_aniso_U_12
Sn2 0.0273(3) 0.0485(4) 0.0457(4) 0.0040(2) 0.0143(3) -0.0023(2)
Pd2 0.0267(4) 0.0282(3) 0.0344(4) -0.0009(2) 0.0156(3) -0.0004(2)
Cl1 0.0623(17) 0.0725(18) 0.111(2) 0.0394(17) 0.0086(17) 0.0062(14)
Cl2 0.0545(16) 0.122(3) 0.092(2) -0.0486(19) 0.0219(15) -0.0312(16)
Cl3 0.0468(15) 0.144(3) 0.084(2) 0.0237(19) 0.0381(15) -0.0099(16)
Cl6 0.0501(13) 0.0578(14) 0.0606(14) -0.0133(11) 0.0289(11) 0.0131(10)
P7 0.0298(10) 0.0340(11) 0.0341(11) -0.0002(8) 0.0123(9) -0.0030(8)
P8 0.0351(11) 0.0280(10) 0.0407(11) -0.0009(8) 0.0235(9) -0.0021(8)
C1 0.038(4) 0.044(5) 0.037(4) -0.001(4) 0.020(4) 0.000(3)
C2 0.041(4) 0.031(4) 0.043(5) -0.004(3) 0.022(4) -0.010(3)
C3 0.039(5) 0.037(4) 0.040(4) -0.008(3) 0.020(4) -0.003(3)
C4 0.054(5) 0.045(5) 0.056(5) -0.002(4) 0.038(5) -0.004(4)
C5 0.043(5) 0.041(5) 0.051(5) 0.001(4) 0.025(4) 0.008(4)
C6 0.035(5) 0.054(5) 0.063(6) 0.012(4) 0.021(4) -0.002(4)
C7 0.035(4) 0.043(5) 0.033(4) -0.009(3) 0.018(4) -0.004(3)
C8 0.036(5) 0.089(7) 0.054(6) 0.024(5) 0.016(5) 0.001(5)
C9 0.028(4) 0.047(5) 0.042(5) -0.007(4) 0.020(4) -0.001(3)
C10 0.037(4) 0.039(4) 0.036(4) -0.001(3) 0.019(4) -0.001(3)
C25 0.049(6) 0.053(6) 0.075(7) 0.000(5) 0.031(5) 0.014(4)
C26 0.060(6) 0.067(6) 0.068(7) -0.008(5) 0.045(6) -0.018(5)
C27 0.055(6) 0.048(5) 0.059(6) -0.006(4) 0.033(5) 0.000(4)
C28 0.053(5) 0.045(5) 0.061(6) -0.001(4) 0.035(5) -0.009(4)
C35 0.078(7) 0.032(4) 0.061(6) 0.002(4) 0.039(5) -0.003(4)
C36 0.089(8) 0.043(5) 0.062(6) -0.006(5) 0.035(6) 0.000(5)
C37 0.108(9) 0.043(6) 0.070(7) -0.011(5) 0.047(7) -0.039(6)
C44 0.069(6) 0.046(5) 0.059(6) 0.000(4) 0.037(5) 0.003(4)
C52 0.071(6) 0.043(5) 0.059(6) -0.009(4) 0.041(5) -0.006(4)
C53 0.093(8) 0.050(6) 0.092(8) -0.020(6) 0.061(7) -0.010(5)
C54 0.058(6) 0.095(8) 0.081(8) -0.043(7) 0.047(6) -0.018(6)
C55 0.077(7) 0.076(7) 0.048(6) -0.010(5) 0.037(5) -0.005(6)
C58 0.037(5) 0.062(6) 0.056(6) 0.019(5) 0.023(4) 0.003(4)
C59 0.064(7) 0.056(6) 0.061(6) 0.013(5) 0.022(5) -0.010(5)
C60 0.073(7) 0.053(6) 0.058(6) 0.013(5) 0.035(6) 0.011(5)
C61 0.060(7) 0.063(7) 0.069(7) 0.024(5) 0.023(6) 0.023(5)
C65 0.056(5) 0.040(4) 0.054(5) 0.004(4) 0.033(4) -0.018(4)
C80 0.098(8) 0.061(7) 0.060(6) -0.001(5) 0.049(6) -0.026(6)
C81 0.085(8) 0.069(7) 0.042(6) -0.011(5) 0.024(5) -0.010(6)
C82 0.063(6) 0.080(7) 0.041(6) 0.009(5) 0.021(5) -0.002(5)
C83 0.066(6) 0.052(6) 0.053(6) 0.010(5) 0.030(5) 0.001(5)
C84 0.036(5) 0.065(6) 0.075(7) 0.006(5) 0.021(5) -0.004(4)
C85 0.044(5) 0.063(6) 0.087(8) -0.011(6) 0.042(6) 0.008(5)
C86 0.056(6) 0.054(5) 0.068(6) 0.012(5) 0.036(5) 0.002(5)
C87 0.062(7) 0.069(7) 0.094(8) 0.007(6) 0.054(6) -0.016(5)
C95 0.042(5) 0.084(7) 0.089(8) 0.020(6) 0.032(6) 0.003(5)

loop_
_atom_type_symbol
_atom_type_description
_atom_type_scat_dispersion_real
_atom_type_scat_dispersion_imag
_atom_type_scat_source
C C 0.0033 0.0016 'International Tables Vol C Tables 4.2.6.8 and 6.1.1.4'
H H 0.0000 0.0000 'International Tables Vol C Tables 4.2.6.8 and 6.1.1.4'
Cl Cl 0.1484 0.1585 'International Tables Vol C Tables 4.2.6.8 and 6.1.1.4'
P P 0.1023 0.0942 'International Tables Vol C Tables 4.2.6.8 and 6.1.1.4'
Pd Pd -0.9988 1.0072 'International Tables Vol C Tables 4.2.6.8 and 6.1.1.4'
Sn Sn -0.6537 1.4246 'International Tables Vol C Tables 4.2.6.8 and 6.1.1.4'

loop_
_geom_angle_atom_site_label_1
_geom_angle_atom_site_label_2
_geom_angle_atom_site_label_3
_geom_angle
Cl1 Sn2 Cl3 101.16(13)
Cl1 Sn2 Cl2 97.03(13)
Cl3 Sn2 Cl2 94.93(12)
Cl1 Sn2 Pd2 118.58(8)
Cl3 Sn2 Pd2 113.01(7)
Cl2 Sn2 Pd2 127.09(8)
P8 Pd2 Cl6 169.86(8)
P8 Pd2 P7 96.94(7)
Cl6 Pd2 P7 93.11(8)
P8 Pd2 Sn2 93.28(5)
Cl6 Pd2 Sn2 76.86(6)
P7 Pd2 Sn2 168.37(6)
C7 P7 C10 113.5(4)
C7 P7 C9 104.2(3)
C10 P7 C9 104.1(4)
C7 P7 Pd2 111.9(3)
C10 P7 Pd2 108.8(2)
C9 P7 Pd2 114.1(2)
C3 P8 C2 103.3(4)
C3 P8 C1 104.7(4)
C2 P8 C1 108.2(4)
C3 P8 Pd2 120.3(2)
C2 P8 Pd2 111.3(3)
C1 P8 Pd2 108.3(3)
C44 C1 C28 117.9(8)
C44 C1 P8 122.3(6)
C28 C1 P8 119.7(6)
C35 C2 C65 118.1(7)
C35 C2 P8 121.4(6)
C65 C2 P8 120.4(6)
C5 C3 C4 118.3(8)
C5 C3 P8 121.3(6)
C4 C3 P8 120.3(6)
C26 C4 C3 120.4(8)
C26 C4 H4A 119.8
C3 C4 H4A 119.8
C25 C5 C3 120.5(9)
C25 C5 H5A 119.8
C3 C5 H5A 119.8
C86 C6 C7 121.1(8)
C86 C6 H6A 119.5
C7 C6 H6A 119.5
C8 C7 C6 117.9(8)
C8 C7 P7 125.3(7)
C6 C7 P7 116.8(6)
C7 C8 C95 120.7(9)
C7 C8 H8A 119.7
C95 C8 H8A 119.7
C27 C9 C52 119.3(8)
C27 C9 P7 121.6(6)
C52 C9 P7 119.0(6)
C58 C10 C84 116.6(8)
C58 C10 P7 115.9(6)
C84 C10 P7 127.4(7)
C85 C25 C5 120.2(9)
C85 C25 H25A 119.9
C5 C25 H25A 119.9
C85 C26 C4 119.8(8)
C85 C26 H26A 120.1
C4 C26 H26A 120.1
C9 C27 C55 121.6(9)
C9 C27 H27A 119.2
C55 C27 H27A 119.2
C83 C28 C1 120.9(9)
C83 C28 H28A 119.6
C1 C28 H28A 119.6
C36 C35 C2 121.0(9)
C36 C35 H35A 119.5
C2 C35 H35A 119.5
C35 C36 C37 118.7(9)
C35 C36 H36A 120.7
C37 C36 H36A 120.7
C80 C37 C36 121.5(9)
C80 C37 H37A 119.3
C36 C37 H37A 119.3
C81 C44 C1 121.6(9)
C81 C44 H44A 119.2
C1 C44 H44A 119.2
C9 C52 C53 119.0(9)
C9 C52 H52A 120.5
C53 C52 H52A 120.5
C54 C53 C52 121.8(10)
C54 C53 H53A 119.1
C52 C53 H53A 119.1
C53 C54 C55 119.4(9)
C53 C54 H54A 120.3
C55 C54 H54A 120.3
C27 C55 C54 118.8(9)
C27 C55 H55A 120.6
C54 C55 H55A 120.6
C10 C58 C59 122.0(8)
C10 C58 H58A 119.0
C59 C58 H58A 119.0
C60 C59 C58 119.0(9)
C60 C59 H59A 120.5
C58 C59 H59A 120.5
C61 C60 C59 121.1(9)
C61 C60 H60A 119.5
C59 C60 H60A 119.5
C60 C61 C84 119.7(9)
C60 C61 H61A 120.2
C84 C61 H61A 120.2
C80 C65 C2 121.0(9)
C80 C65 H65A 119.5
C2 C65 H65A 119.5
C37 C80 C65 119.6(10)
C37 C80 H80A 120.2
C65 C80 H80A 120.2
C44 C81 C82 119.8(9)
C44 C81 H81A 120.1
C82 C81 H81A 120.1
C83 C82 C81 118.8(9)
C83 C82 H82A 120.6
C81 C82 H82A 120.6
C28 C83 C82 121.0(9)
C28 C83 H83A 119.5
C82 C83 H83A 119.5
C61 C84 C10 121.6(9)
C61 C84 H84A 119.2
C10 C84 H84A 119.2
C25 C85 C26 120.8(9)
C25 C85 H85A 119.6
C26 C85 H85A 119.6
C87 C86 C6 120.8(9)
C87 C86 H86A 119.6
C6 C86 H86A 119.6
C86 C87 C95 118.8(9)
C86 C87 H87A 120.6
C95 C87 H87A 120.6
C87 C95 C8 120.8(9)
C87 C95 H95A 119.6
C8 C95 H95A 119.6

loop_
_geom_bond_atom_site_label_1
_geom_bond_atom_site_label_2
_geom_bond_distance
Sn2 Cl1 2.343(3)
Sn2 Cl3 2.366(3)
Sn2 Cl2 2.370(3)
Sn2 Pd2 2.5760(7)
Pd2 P8 2.279(2)
Pd2 Cl6 2.321(2)
Pd2 P7 2.348(2)
P7 C7 1.823(8)
P7 C10 1.831(8)
P7 C9 1.837(8)
P8 C3 1.814(8)
P8 C2 1.818(7)
P8 C1 1.827(8)
C1 C44 1.376(11)
C1 C28 1.381(11)
C2 C35 1.382(11)
C2 C65 1.401(11)
C3 C5 1.391(11)
C3 C4 1.397(11)
C4 C26 1.379(11)
C4 H4A 0.9300
C5 C25 1.382(12)
C5 H5A 0.9300
C6 C86 1.369(12)
C6 C7 1.385(11)
C6 H6A 0.9300
C7 C8 1.365(11)
C8 C95 1.382(13)
C8 H8A 0.9300
C9 C27 1.371(11)
C9 C52 1.379(11)
C10 C58 1.375(11)
C10 C84 1.387(11)
C25 C85 1.352(14)
C25 H25A 0.9300
C26 C85 1.375(13)
C26 H26A 0.9300
C27 C55 1.376(12)
C27 H27A 0.9300
C28 C83 1.365(12)
C28 H28A 0.9300
C35 C36 1.380(12)
C35 H35A 0.9300
C36 C37 1.389(14)
C36 H36A 0.9300
C37 C80 1.353(14)
C37 H37A 0.9300
C44 C81 1.373(13)
C44 H44A 0.9300
C52 C53 1.381(12)
C52 H52A 0.9300
C53 C54 1.357(15)
C53 H53A 0.9300
C54 C55 1.390(15)
C54 H54A 0.9300
C55 H55A 0.9300
C58 C59 1.377(13)
C58 H58A 0.9300
C59 C60 1.366(13)
C59 H59A 0.9300
C60 C61 1.337(14)
C60 H60A 0.9300
C61 C84 1.379(13)
C61 H61A 0.9300
C65 C80 1.369(12)
C65 H65A 0.9300
C80 H80A 0.9300
C81 C82 1.384(13)
C81 H81A 0.9300
C82 C83 1.371(14)
C82 H82A 0.9300
C83 H83A 0.9300
C84 H84A 0.9300
C85 H85A 0.9300
C86 C87 1.358(13)
C86 H86A 0.9300
C87 C95 1.370(14)
C87 H87A 0.9300
C95 H95A 0.9300
